data_7702185
loop_
_publ_author_name
'Cannella, Anthony F.'
'Dey, Suman Kr'
'MacMillan, Samantha N.'
'Lacy, David C.'

_publ_section_title
;
 Structural diversity in pyridine and polypyridine adducts of ring slipped
 manganocene: correlating ligand steric bulk with quantified deviation
 from ideal hapticity.
;
_journal_issue 15
_journal_name_full 'Dalton transactions (Cambridge, England : 2003)'
_journal_page_first 5171
_journal_page_last 5180
_journal_paper_doi 10.1039/C8DT00537K
_journal_volume 47
_journal_year 2018
_chemical_formula_moiety 'C24 H22 Mn N2'
_chemical_formula_sum 'C24 H22 Mn N2'
_chemical_formula_weight 393.37
_space_group_crystal_system monoclinic
_space_group_IT_number 14
_space_group_name_Hall '-P 2ybc'
_space_group_name_H-M_alt 'P 1 21/c 1'
_atom_sites_solution_hydrogens geom
_atom_sites_solution_primary direct
_audit_creation_date 2018-01-24
_audit_creation_method
;
Olex2 1.2
(compiled 2017.08.10 svn.r3458 for OlexSys, GUI svn.r5381)
;
_audit_update_record
;
2018-02-06 deposited with the CCDC.
2018-03-05 downloaded from the CCDC.
;
_cell_angle_alpha 90
_cell_angle_beta 100.457(2)
_cell_angle_gamma 90
_cell_formula_units_Z 8
_cell_length_a 18.0321(7)
_cell_length_b 23.6980(9)
_cell_length_c 13.6298(5)
_cell_measurement_reflns_used 9968
_cell_measurement_temperature 223(2)
_cell_measurement_theta_max 26.79
_cell_measurement_theta_min 2.44
_cell_volume 5727.6(4)
_computing_cell_refinement 'Bruker SAINT'
_computing_data_collection 'Bruker APEX2'
_computing_data_reduction 'Bruker SAINT'
_computing_molecular_graphics 'Olex2 (Dolomanov et al., 2009)'
_computing_publication_material 'Olex2 (Dolomanov et al., 2009)'
_computing_structure_refinement 'ShelXL (Sheldrick, 2015)'
_computing_structure_solution 'ShelXS (Sheldrick, 2008)'
_diffrn_ambient_temperature 223.15
_diffrn_measured_fraction_theta_full 0.999
_diffrn_measured_fraction_theta_max 0.999
_diffrn_measurement_device_type 'Bruker APEX-II CCD'
_diffrn_measurement_method '\f and \w scans'
_diffrn_radiation_type MoK\a
_diffrn_radiation_wavelength 0.71073
_diffrn_reflns_av_R_equivalents 0.0394
_diffrn_reflns_av_unetI/netI 0.0324
_diffrn_reflns_Laue_measured_fraction_full 0.999
_diffrn_reflns_Laue_measured_fraction_max 0.999
_diffrn_reflns_limit_h_max 21
_diffrn_reflns_limit_h_min -21
_diffrn_reflns_limit_k_max 28
_diffrn_reflns_limit_k_min -28
_diffrn_reflns_limit_l_max 16
_diffrn_reflns_limit_l_min -16
_diffrn_reflns_number 51305
_diffrn_reflns_point_group_measured_fraction_full 0.999
_diffrn_reflns_point_group_measured_fraction_max 0.999
_diffrn_reflns_theta_full 25.026
_diffrn_reflns_theta_max 25.026
_diffrn_reflns_theta_min 1.148
_exptl_absorpt_coefficient_mu 0.468
_exptl_absorpt_correction_T_max 0.7461
_exptl_absorpt_correction_T_min 0.6884
_exptl_absorpt_correction_type multi-scan
_exptl_absorpt_process_details 'SADABS 2014/5'
_exptl_crystal_colour orange
_exptl_crystal_colour_primary orange
_exptl_crystal_density_diffrn 0.912
_exptl_crystal_description Block
_exptl_crystal_F_000 1640
_exptl_crystal_size_max 0.39
_exptl_crystal_size_mid 0.2
_exptl_crystal_size_min 0.12
_refine_diff_density_max 0.289
_refine_diff_density_min -0.198
_refine_diff_density_rms 0.034
_refine_ls_extinction_method none
_refine_ls_goodness_of_fit_ref 1.078
_refine_ls_hydrogen_treatment constr
_refine_ls_matrix_type full
_refine_ls_number_parameters 491
_refine_ls_number_reflns 10129
_refine_ls_number_restraints 0
_refine_ls_restrained_S_all 1.078
_refine_ls_R_factor_all 0.0522
_refine_ls_R_factor_gt 0.0352
_refine_ls_shift/su_max 0.001
_refine_ls_shift/su_mean 0.000
_refine_ls_structure_factor_coef Fsqd
_refine_ls_weighting_details 'w=1/[\s^2^(Fo^2^)+(0.0484P)^2^+0.1831P] where P=(Fo^2^+2Fc^2^)/3'
_refine_ls_weighting_scheme calc
_refine_ls_wR_factor_gt 0.0903
_refine_ls_wR_factor_ref 0.0969
_reflns_Friedel_coverage 0.000
_reflns_number_gt 7525
_reflns_number_total 10129
_reflns_threshold_expression 'I > 2\s(I)'
_cod_data_source_file c8dt00537k2.cif
_cod_data_source_block lac14_a_sq
_cod_database_code 7702185
_shelx_shelxl_version_number 2016/6
_shelx_space_group_comment
;
The symmetry employed for this shelxl refinement is uniquely defined
by the following loop, which should always be used as a source of
symmetry information in preference to the above space-group names.
They are only intended as comments.
;
_shelx_estimated_absorpt_t_max 0.946
_shelx_estimated_absorpt_t_min 0.839
_olex2_refinement_description
;
1. Fixed Uiso
 At 1.2 times of:
  All C(H) groups
 At 1.5 times of:
  All C(H,H,H) groups
2.a Aromatic/amide H refined with riding coordinates:
 C9(H9), C8(H8), C6(H6), C5(H5), C3(H3), C2(H2), C20(H20), C24(H24), C23(H23),
 C22(H22), C21(H21), C17(H17), C16(H16), C15(H15), C19(H19), C18(H18), C33(H33),
  C32(H32), C30(H30), C29(H29), C27(H27), C26(H26), C39(H39), C43(H43),
 C42(H42), C41(H41), C40(H40), C46(H46), C45(H45), C44(H44), C48(H48), C47(H47)
2.b Idealised Me refined as rotating group:
 C14(H14A,H14B,H14C), C13(H13A,H13B,H13C), C38(H38A,H38B,H38C), C37(H37A,H37B,
 H37C)
;
_olex2_submission_special_instructions 'No special instructions were received'

loop_
_space_group_symop_operation_xyz
'x, y, z'
'-x, y+1/2, -z+1/2'
'-x, -y, -z'
'x, -y-1/2, z-1/2'

loop_
_atom_site_label
_atom_site_type_symbol
_atom_site_fract_x
_atom_site_fract_y
_atom_site_fract_z
_atom_site_U_iso_or_equiv
_atom_site_adp_type
_atom_site_occupancy
_atom_site_site_symmetry_order
_atom_site_calc_flag
_atom_site_refinement_flags_posn
Mn1 Mn 0.35246(2) 0.37530(2) 0.27986(2) 0.04003(9) Uani 1 1 d .
N1 N 0.42865(8) 0.37558(6) 0.42959(11) 0.0431(4) Uani 1 1 d .
N2 N 0.44176(8) 0.44000(6) 0.26709(11) 0.0407(4) Uani 1 1 d .
C14 C 0.35606(13) 0.30538(10) 0.50169(18) 0.0751(7) Uani 1 1 d .
H14A H 0.320214 0.320005 0.540442 0.113 Uiso 1 1 calc GR
H14B H 0.373988 0.268742 0.527521 0.113 Uiso 1 1 calc GR
H14C H 0.331681 0.301622 0.432461 0.113 Uiso 1 1 calc GR
C10 C 0.42090(11) 0.34487(9) 0.50880(15) 0.0555(5) Uani 1 1 d .
C9 C 0.47380(15) 0.34862(12) 0.59862(16) 0.0746(7) Uani 1 1 d .
H9 H 0.467836 0.326274 0.653633 0.090 Uiso 1 1 calc R
C8 C 0.53290(15) 0.38421(12) 0.60563(17) 0.0791(8) Uani 1 1 d .
H8 H 0.567823 0.386637 0.665728 0.095 Uiso 1 1 calc R
C7 C 0.54262(12) 0.41740(10) 0.52457(15) 0.0596(6) Uani 1 1 d .
C6 C 0.60385(13) 0.45569(12) 0.5270(2) 0.0764(7) Uani 1 1 d .
H6 H 0.639439 0.459828 0.586177 0.092 Uiso 1 1 calc R
C5 C 0.61153(13) 0.48591(10) 0.4463(2) 0.0738(7) Uani 1 1 d .
H5 H 0.652675 0.510615 0.449437 0.089 Uiso 1 1 calc R
C4 C 0.55842(11) 0.48111(8) 0.35613(16) 0.0542(5) Uani 1 1 d .
C3 C 0.56443(14) 0.51158(9) 0.26941(19) 0.0691(7) Uani 1 1 d .
H3 H 0.605631 0.535823 0.269012 0.083 Uiso 1 1 calc R
C2 C 0.51134(13) 0.50604(9) 0.18727(18) 0.0659(6) Uani 1 1 d .
H2 H 0.515801 0.526186 0.129216 0.079 Uiso 1 1 calc R
C1 C 0.44935(11) 0.47049(8) 0.18725(15) 0.0510(5) Uani 1 1 d .
C13 C 0.38996(13) 0.46632(10) 0.09580(16) 0.0715(7) Uani 1 1 d .
H13A H 0.350509 0.440909 0.108228 0.107 Uiso 1 1 calc GR
H13B H 0.412072 0.451939 0.041014 0.107 Uiso 1 1 calc GR
H13C H 0.368669 0.503387 0.078717 0.107 Uiso 1 1 calc GR
C12 C 0.49602(10) 0.44483(7) 0.35077(13) 0.0426(4) Uani 1 1 d .
C11 C 0.48830(10) 0.41163(8) 0.43668(13) 0.0443(5) Uani 1 1 d .
C20 C 0.33601(13) 0.28098(9) 0.21822(19) 0.0652(6) Uani 1 1 d .
H20 H 0.288685 0.270091 0.231495 0.078 Uiso 1 1 calc R
C24 C 0.34860(15) 0.31648(10) 0.14132(19) 0.0718(7) Uani 1 1 d .
H24 H 0.311515 0.333730 0.093315 0.086 Uiso 1 1 calc R
C23 C 0.42567(18) 0.32156(11) 0.1488(2) 0.0871(8) Uani 1 1 d .
H23 H 0.450479 0.342866 0.106399 0.105 Uiso 1 1 calc R
C22 C 0.45961(14) 0.29031(12) 0.2285(3) 0.0900(9) Uani 1 1 d .
H22 H 0.511880 0.286773 0.250747 0.108 Uiso 1 1 calc R
C21 C 0.40442(16) 0.26483(10) 0.2708(2) 0.0777(7) Uani 1 1 d .
H21 H 0.412481 0.240549 0.326273 0.093 Uiso 1 1 calc R
C17 C 0.25663(11) 0.44846(9) 0.27491(17) 0.0597(6) Uani 1 1 d .
H17 H 0.283155 0.482778 0.279284 0.072 Uiso 1 1 calc R
C16 C 0.24906(11) 0.41341(10) 0.35469(16) 0.0576(6) Uani 1 1 d .
H16 H 0.269215 0.419943 0.422300 0.069 Uiso 1 1 calc R
C15 C 0.20608(11) 0.36684(9) 0.31586(16) 0.0560(5) Uani 1 1 d .
H15 H 0.192412 0.336176 0.352545 0.067 Uiso 1 1 calc R
C19 C 0.18722(12) 0.37401(9) 0.21344(17) 0.0567(6) Uani 1 1 d .
H19 H 0.158088 0.349019 0.168611 0.068 Uiso 1 1 calc R
C18 C 0.21835(12) 0.42397(9) 0.18825(16) 0.0577(6) Uani 1 1 d .
H18 H 0.214243 0.438774 0.123500 0.069 Uiso 1 1 calc R
Mn2 Mn 0.15336(2) 0.11271(2) 0.27282(2) 0.03913(9) Uani 1 1 d .
N3 N 0.08022(8) 0.12584(6) 0.12224(10) 0.0361(3) Uani 1 1 d .
N4 N 0.06227(8) 0.04673(6) 0.26381(11) 0.0409(4) Uani 1 1 d .
C38 C 0.10842(14) 0.00712(10) 0.42879(16) 0.0756(7) Uani 1 1 d .
H38A H 0.131668 -0.029890 0.437538 0.113 Uiso 1 1 calc GR
H38B H 0.082513 0.014829 0.483796 0.113 Uiso 1 1 calc GR
H38C H 0.147003 0.035472 0.427320 0.113 Uiso 1 1 calc GR
C34 C 0.05299(12) 0.00857(8) 0.33266(15) 0.0520(5) Uani 1 1 d .
C33 C -0.00658(13) -0.03026(9) 0.31599(18) 0.0642(6) Uani 1 1 d .
H33 H -0.012064 -0.056469 0.365949 0.077 Uiso 1 1 calc R
C32 C -0.05621(13) -0.03042(9) 0.22887(18) 0.0642(6) Uani 1 1 d .
H32 H -0.096115 -0.056523 0.218346 0.077 Uiso 1 1 calc R
C31 C -0.04793(11) 0.00845(8) 0.15442(16) 0.0510(5) Uani 1 1 d .
C30 C -0.09714(13) 0.00990(10) 0.06045(19) 0.0675(6) Uani 1 1 d .
H30 H -0.136867 -0.016261 0.046841 0.081 Uiso 1 1 calc R
C29 C -0.08799(12) 0.04775(10) -0.00894(17) 0.0642(6) Uani 1 1 d .
H29 H -0.121154 0.047719 -0.070703 0.077 Uiso 1 1 calc R
C28 C -0.02845(11) 0.08831(9) 0.00946(14) 0.0501(5) Uani 1 1 d .
C27 C -0.01701(13) 0.12831(10) -0.06136(15) 0.0617(6) Uani 1 1 d .
H27 H -0.049450 0.129573 -0.123652 0.074 Uiso 1 1 calc R
C26 C 0.04079(12) 0.16525(9) -0.04027(15) 0.0582(6) Uani 1 1 d .
H26 H 0.048574 0.192165 -0.088045 0.070 Uiso 1 1 calc R
C25 C 0.08935(10) 0.16354(8) 0.05297(13) 0.0438(4) Uani 1 1 d .
C37 C 0.15291(11) 0.20490(9) 0.07429(16) 0.0569(5) Uani 1 1 d .
H37A H 0.174940 0.203618 0.144678 0.085 Uiso 1 1 calc GR
H37B H 0.134020 0.242596 0.056884 0.085 Uiso 1 1 calc GR
H37C H 0.190975 0.195311 0.035116 0.085 Uiso 1 1 calc GR
C36 C 0.02190(10) 0.08838(7) 0.10117(13) 0.0386(4) Uani 1 1 d .
C35 C 0.01253(10) 0.04718(7) 0.17527(13) 0.0390(4) Uani 1 1 d .
C39 C 0.23782(14) 0.02967(12) 0.2393(3) 0.0959(10) Uani 1 1 d .
H39 H 0.212137 -0.004193 0.220037 0.115 Uiso 1 1 calc R
C43 C 0.24834(14) 0.07566(14) 0.17588(19) 0.0850(9) Uani 1 1 d .
H43 H 0.231556 0.078169 0.106576 0.102 Uiso 1 1 calc R
C42 C 0.28837(14) 0.11582(10) 0.2375(2) 0.0719(7) Uani 1 1 d .
H42 H 0.302992 0.151428 0.217274 0.086 Uiso 1 1 calc R
C41 C 0.30302(16) 0.09522(14) 0.3319(2) 0.0867(8) Uani 1 1 d .
H41 H 0.330624 0.114142 0.387399 0.104 Uiso 1 1 calc R
C40 C 0.27255(16) 0.04442(15) 0.3343(2) 0.0924(9) Uani 1 1 d .
H40 H 0.274367 0.022055 0.391632 0.111 Uiso 1 1 calc R
C46 C 0.17111(14) 0.19935(9) 0.36346(17) 0.0618(6) Uani 1 1 d .
H46 H 0.219287 0.211615 0.355729 0.074 Uiso 1 1 calc R
C45 C 0.15526(15) 0.15878(9) 0.43086(16) 0.0644(6) Uani 1 1 d .
H45 H 0.190713 0.138558 0.476677 0.077 Uiso 1 1 calc R
C44 C 0.07754(16) 0.15385(10) 0.41770(19) 0.0755(7) Uani 1 1 d .
H44 H 0.050991 0.129461 0.453344 0.091 Uiso 1 1 calc R
C48 C 0.04587(15) 0.19035(11) 0.3442(2) 0.0762(7) Uani 1 1 d .
H48 H -0.006049 0.195497 0.321059 0.091 Uiso 1 1 calc R
C47 C 0.10304(16) 0.21824(9) 0.31007(17) 0.0694(7) Uani 1 1 d .
H47 H 0.096900 0.245495 0.259125 0.083 Uiso 1 1 calc R

loop_
_atom_site_aniso_label
_atom_site_aniso_U_11
_atom_site_aniso_U_22
_atom_site_aniso_U_33
_atom_site_aniso_U_23
_atom_site_aniso_U_13
_atom_site_aniso_U_12
Mn1 0.04051(18) 0.03772(16) 0.04264(17) -0.00173(12) 0.00962(13) -0.00312(12)
N1 0.0397(9) 0.0483(9) 0.0429(9) 0.0062(7) 0.0116(7) 0.0073(7)
N2 0.0413(9) 0.0393(8) 0.0424(9) 0.0025(7) 0.0100(7) -0.0047(7)
C14 0.0662(16) 0.0890(18) 0.0748(16) 0.0395(14) 0.0259(13) 0.0035(13)
C10 0.0495(13) 0.0722(14) 0.0475(12) 0.0195(11) 0.0160(10) 0.0121(11)
C9 0.0715(18) 0.108(2) 0.0454(13) 0.0273(13) 0.0148(12) 0.0204(15)
C8 0.0634(17) 0.126(2) 0.0435(13) 0.0001(14) -0.0016(12) 0.0166(16)
C7 0.0512(14) 0.0792(15) 0.0461(12) -0.0067(11) 0.0027(10) 0.0085(12)
C6 0.0549(16) 0.099(2) 0.0692(16) -0.0273(15) -0.0047(13) -0.0057(14)
C5 0.0526(15) 0.0752(16) 0.0900(19) -0.0227(15) 0.0033(14) -0.0190(12)
C4 0.0426(12) 0.0500(12) 0.0697(14) -0.0127(11) 0.0094(11) -0.0071(9)
C3 0.0615(15) 0.0563(14) 0.0932(19) 0.0055(13) 0.0239(14) -0.0202(11)
C2 0.0638(15) 0.0622(14) 0.0741(16) 0.0180(12) 0.0191(13) -0.0125(12)
C1 0.0533(13) 0.0454(11) 0.0568(13) 0.0060(10) 0.0168(10) -0.0059(10)
C13 0.0784(17) 0.0842(17) 0.0506(13) 0.0204(12) 0.0080(12) -0.0115(13)
C12 0.0431(12) 0.0393(10) 0.0466(11) -0.0063(9) 0.0117(9) 0.0004(8)
C11 0.0363(11) 0.0536(11) 0.0425(11) -0.0065(9) 0.0059(9) 0.0059(9)
C20 0.0557(15) 0.0497(13) 0.0957(18) -0.0265(13) 0.0283(13) -0.0060(11)
C24 0.0792(19) 0.0618(15) 0.0731(16) -0.0241(13) 0.0103(14) 0.0135(13)
C23 0.093(2) 0.0652(17) 0.118(2) -0.0251(16) 0.0587(19) -0.0051(15)
C22 0.0452(15) 0.0808(19) 0.142(3) -0.0380(19) 0.0134(17) 0.0038(14)
C21 0.087(2) 0.0573(14) 0.0888(18) -0.0112(13) 0.0150(16) 0.0136(14)
C17 0.0414(13) 0.0540(13) 0.0815(16) -0.0057(12) 0.0058(11) 0.0017(10)
C16 0.0440(13) 0.0772(15) 0.0492(12) -0.0066(12) 0.0025(10) 0.0183(11)
C15 0.0509(13) 0.0575(13) 0.0630(14) 0.0060(11) 0.0194(11) 0.0132(10)
C19 0.0497(13) 0.0573(13) 0.0635(14) -0.0132(11) 0.0112(11) 0.0052(10)
C18 0.0535(13) 0.0684(14) 0.0503(12) 0.0026(11) 0.0068(10) 0.0126(11)
Mn2 0.04138(18) 0.03959(16) 0.03594(16) -0.00357(12) 0.00571(12) -0.00375(12)
N3 0.0345(8) 0.0382(8) 0.0372(8) 0.0004(7) 0.0111(6) 0.0020(6)
N4 0.0456(9) 0.0388(8) 0.0397(8) -0.0006(7) 0.0112(7) -0.0039(7)
C38 0.0959(19) 0.0746(16) 0.0536(13) 0.0220(12) 0.0065(13) -0.0152(14)
C34 0.0646(14) 0.0470(11) 0.0482(12) 0.0056(10) 0.0206(10) -0.0050(10)
C33 0.0745(16) 0.0530(13) 0.0710(15) 0.0108(11) 0.0288(13) -0.0123(12)
C32 0.0622(15) 0.0515(13) 0.0839(17) -0.0046(12) 0.0272(13) -0.0198(11)
C31 0.0450(12) 0.0489(12) 0.0622(13) -0.0083(10) 0.0176(10) -0.0057(9)
C30 0.0468(13) 0.0732(15) 0.0799(17) -0.0218(14) 0.0041(12) -0.0188(11)
C29 0.0474(14) 0.0812(16) 0.0584(13) -0.0105(13) -0.0051(11) -0.0079(12)
C28 0.0400(12) 0.0635(13) 0.0442(11) -0.0077(10) 0.0010(9) 0.0026(10)
C27 0.0574(15) 0.0824(16) 0.0415(11) 0.0086(11) -0.0016(10) 0.0066(12)
C26 0.0600(14) 0.0696(14) 0.0462(12) 0.0176(11) 0.0124(10) 0.0107(12)
C25 0.0435(11) 0.0467(11) 0.0437(11) 0.0069(9) 0.0145(9) 0.0064(9)
C37 0.0531(13) 0.0584(13) 0.0623(13) 0.0150(11) 0.0185(10) -0.0039(10)
C36 0.0355(10) 0.0422(10) 0.0392(10) -0.0056(8) 0.0096(8) -0.0001(8)
C35 0.0373(11) 0.0397(10) 0.0422(10) -0.0084(8) 0.0134(8) -0.0031(8)
C39 0.0443(15) 0.0705(18) 0.170(3) -0.022(2) 0.0108(18) 0.0021(13)
C43 0.0570(16) 0.134(3) 0.0601(15) -0.0108(17) 0.0009(13) 0.0488(17)
C42 0.0674(17) 0.0630(15) 0.0887(19) 0.0057(14) 0.0231(14) 0.0217(12)
C41 0.076(2) 0.106(2) 0.0755(19) -0.0137(17) 0.0069(15) 0.0284(17)
C40 0.0661(19) 0.116(3) 0.097(2) 0.034(2) 0.0203(17) 0.0230(18)
C46 0.0689(16) 0.0546(13) 0.0656(14) -0.0220(12) 0.0221(12) -0.0084(11)
C45 0.0862(19) 0.0577(14) 0.0493(12) -0.0120(11) 0.0122(12) 0.0032(12)
C44 0.096(2) 0.0614(15) 0.0794(17) -0.0135(14) 0.0441(16) -0.0110(14)
C48 0.0692(17) 0.0711(16) 0.0882(19) -0.0219(15) 0.0137(15) 0.0035(14)
C47 0.100(2) 0.0514(13) 0.0607(14) -0.0104(11) 0.0253(14) 0.0103(14)

loop_
_atom_type_symbol
_atom_type_description
_atom_type_scat_dispersion_real
_atom_type_scat_dispersion_imag
_atom_type_scat_source
C C 0.0033 0.0016 'International Tables Vol C Tables 4.2.6.8 and 6.1.1.4'
H H 0.0000 0.0000 'International Tables Vol C Tables 4.2.6.8 and 6.1.1.4'
N N 0.0061 0.0033 'International Tables Vol C Tables 4.2.6.8 and 6.1.1.4'
Mn Mn 0.3368 0.7283 'International Tables Vol C Tables 4.2.6.8 and 6.1.1.4'

loop_
_geom_angle_atom_site_label_1
_geom_angle_atom_site_label_2
_geom_angle_atom_site_label_3
_geom_angle
N1 Mn1 N2 74.93(5)
N1 Mn1 C20 109.84(7)
N1 Mn1 C24 131.30(7)
N1 Mn1 C17 109.67(7)
N1 Mn1 C16 90.39(6)
N2 Mn1 C20 130.92(7)
N2 Mn1 C24 105.09(8)
N2 Mn1 C17 91.54(7)
N2 Mn1 C16 112.90(7)
C20 Mn1 C17 127.83(8)
C20 Mn1 C16 115.82(8)
C24 Mn1 C20 34.31(8)
C24 Mn1 C17 118.96(8)
C24 Mn1 C16 129.91(9)
C17 Mn1 C16 33.11(7)
C10 N1 Mn1 126.83(14)
C10 N1 C11 118.88(17)
C11 N1 Mn1 114.29(12)
C1 N2 Mn1 127.76(12)
C1 N2 C12 118.15(16)
C12 N2 Mn1 113.96(11)
H14A C14 H14B 109.5
H14A C14 H14C 109.5
H14B C14 H14C 109.5
C10 C14 H14A 109.5
C10 C14 H14B 109.5
C10 C14 H14C 109.5
N1 C10 C14 119.24(18)
N1 C10 C9 121.0(2)
C9 C10 C14 119.7(2)
C10 C9 H9 119.9
C8 C9 C10 120.1(2)
C8 C9 H9 119.9
C9 C8 H8 119.7
C9 C8 C7 120.6(2)
C7 C8 H8 119.7
C8 C7 C6 123.3(2)
C8 C7 C11 116.8(2)
C11 C7 C6 119.9(2)
C7 C6 H6 119.5
C5 C6 C7 121.0(2)
C5 C6 H6 119.5
C6 C5 H5 119.5
C6 C5 C4 120.9(2)
C4 C5 H5 119.5
C3 C4 C5 123.0(2)
C3 C4 C12 116.94(19)
C12 C4 C5 120.1(2)
C4 C3 H3 120.0
C2 C3 C4 120.0(2)
C2 C3 H3 120.0
C3 C2 H2 119.7
C3 C2 C1 120.5(2)
C1 C2 H2 119.7
N2 C1 C2 121.74(19)
N2 C1 C13 118.76(17)
C2 C1 C13 119.49(19)
C1 C13 H13A 109.5
C1 C13 H13B 109.5
C1 C13 H13C 109.5
H13A C13 H13B 109.5
H13A C13 H13C 109.5
H13B C13 H13C 109.5
N2 C12 C4 122.63(18)
N2 C12 C11 118.26(16)
C4 C12 C11 119.11(17)
N1 C11 C7 122.59(18)
N1 C11 C12 118.48(16)
C7 C11 C12 118.93(18)
Mn1 C20 H20 104.4
C24 C20 Mn1 70.91(12)
C24 C20 H20 126.0
C21 C20 Mn1 92.00(14)
C21 C20 H20 126.0
C21 C20 C24 108.0(2)
Mn1 C24 H24 102.5
C20 C24 Mn1 74.79(13)
C20 C24 H24 126.4
C23 C24 Mn1 90.35(15)
C23 C24 C20 107.2(2)
C23 C24 H24 126.4
C24 C23 H23 125.9
C22 C23 C24 108.2(3)
C22 C23 H23 125.9
C23 C22 H22 125.7
C23 C22 C21 108.5(2)
C21 C22 H22 125.7
C20 C21 C22 108.1(3)
C20 C21 H21 126.0
C22 C21 H21 126.0
Mn1 C17 H17 105.3
C16 C17 Mn1 74.00(12)
C16 C17 H17 125.9
C18 C17 Mn1 88.09(13)
C18 C17 H17 125.9
C18 C17 C16 108.2(2)
Mn1 C16 H16 106.3
C17 C16 Mn1 72.89(12)
C17 C16 H16 126.2
C17 C16 C15 107.53(19)
C15 C16 Mn1 87.87(13)
C15 C16 H16 126.2
C16 C15 H15 126.2
C19 C15 C16 107.6(2)
C19 C15 H15 126.2
C15 C19 H19 125.7
C18 C19 C15 108.62(19)
C18 C19 H19 125.7
C17 C18 H18 126.0
C19 C18 C17 108.1(2)
C19 C18 H18 126.0
N3 Mn2 N4 75.27(5)
N3 Mn2 C39 102.19(9)
N3 Mn2 C43 84.90(7)
N3 Mn2 C42 104.09(7)
N3 Mn2 C46 110.74(7)
N3 Mn2 C45 131.56(7)
N4 Mn2 C39 84.78(7)
N4 Mn2 C43 106.82(9)
N4 Mn2 C42 135.72(7)
N4 Mn2 C46 130.72(7)
N4 Mn2 C45 104.77(7)
C43 Mn2 C39 32.52(9)
C43 Mn2 C42 31.60(8)
C42 Mn2 C39 51.54(8)
C46 Mn2 C39 136.02(9)
C46 Mn2 C43 122.28(10)
C46 Mn2 C42 91.71(8)
C46 Mn2 C45 33.80(7)
C45 Mn2 C39 126.22(10)
C45 Mn2 C43 136.92(9)
C45 Mn2 C42 107.14(9)
C25 N3 Mn2 127.73(12)
C25 N3 C36 118.45(15)
C36 N3 Mn2 113.77(11)
C34 N4 Mn2 127.89(13)
C34 N4 C35 118.69(16)
C35 N4 Mn2 113.41(11)
H38A C38 H38B 109.5
H38A C38 H38C 109.5
H38B C38 H38C 109.5
C34 C38 H38A 109.5
C34 C38 H38B 109.5
C34 C38 H38C 109.5
N4 C34 C38 118.80(18)
N4 C34 C33 121.39(19)
C33 C34 C38 119.81(18)
C34 C33 H33 119.7
C32 C33 C34 120.7(2)
C32 C33 H33 119.7
C33 C32 H32 120.2
C33 C32 C31 119.7(2)
C31 C32 H32 120.2
C32 C31 C30 122.6(2)
C32 C31 C35 117.50(19)
C35 C31 C30 119.89(19)
C31 C30 H30 119.4
C29 C30 C31 121.2(2)
C29 C30 H30 119.4
C30 C29 H29 119.6
C30 C29 C28 120.9(2)
C28 C29 H29 119.6
C27 C28 C29 122.45(19)
C27 C28 C36 117.53(18)
C36 C28 C29 120.02(19)
C28 C27 H27 120.1
C26 C27 C28 119.88(19)
C26 C27 H27 120.1
C27 C26 H26 119.9
C27 C26 C25 120.19(19)
C25 C26 H26 119.9
N3 C25 C26 121.53(18)
N3 C25 C37 119.40(16)
C26 C25 C37 119.06(17)
C25 C37 H37A 109.5
C25 C37 H37B 109.5
C25 C37 H37C 109.5
H37A C37 H37B 109.5
H37A C37 H37C 109.5
H37B C37 H37C 109.5
N3 C36 C28 122.41(17)
N3 C36 C35 118.55(15)
C28 C36 C35 119.03(16)
N4 C35 C31 122.05(17)
N4 C35 C36 118.96(15)
C31 C35 C36 118.99(17)
Mn2 C39 H39 115.1
C43 C39 Mn2 70.85(14)
C43 C39 H39 126.6
C40 C39 Mn2 79.76(17)
C40 C39 H39 126.6
C40 C39 C43 106.8(3)
Mn2 C43 H43 112.4
C39 C43 Mn2 76.64(15)
C39 C43 H43 127.2
C42 C43 Mn2 76.71(14)
C42 C43 C39 105.7(2)
C42 C43 H43 127.2
Mn2 C42 H42 114.0
C43 C42 Mn2 71.69(14)
C43 C42 H42 125.7
C41 C42 Mn2 80.76(17)
C41 C42 C43 108.6(3)
C41 C42 H42 125.7
C42 C41 H41 125.1
C40 C41 C42 109.8(3)
C40 C41 H41 125.1
C39 C40 H40 125.4
C41 C40 C39 109.1(3)
C41 C40 H40 125.4
Mn2 C46 H46 104.3
C45 C46 Mn2 73.96(12)
C45 C46 H46 126.2
C47 C46 Mn2 89.04(13)
C47 C46 H46 126.2
C47 C46 C45 107.5(2)
Mn2 C45 H45 105.1
C46 C45 Mn2 72.24(12)
C46 C45 H45 126.4
C44 C45 Mn2 89.78(14)
C44 C45 C46 107.2(2)
C44 C45 H45 126.4
C45 C44 H44 125.7
C48 C44 C45 108.6(2)
C48 C44 H44 125.7
C44 C48 H48 125.9
C44 C48 C47 108.2(2)
C47 C48 H48 125.9
C46 C47 H47 125.8
C48 C47 C46 108.3(2)
C48 C47 H47 125.8

loop_
_geom_bond_atom_site_label_1
_geom_bond_atom_site_label_2
_geom_bond_distance
Mn1 N1 2.2438(15)
Mn1 N2 2.2530(14)
Mn1 C20 2.387(2)
Mn1 C24 2.338(2)
Mn1 C17 2.440(2)
Mn1 C16 2.454(2)
N1 C10 1.330(2)
N1 C11 1.363(2)
N2 C1 1.334(2)
N2 C12 1.366(2)
C14 H14A 0.9700
C14 H14B 0.9700
C14 H14C 0.9700
C14 C10 1.487(3)
C10 C9 1.412(3)
C9 H9 0.9400
C9 C8 1.349(3)
C8 H8 0.9400
C8 C7 1.393(3)
C7 C6 1.425(3)
C7 C11 1.410(3)
C6 H6 0.9400
C6 C5 1.341(3)
C5 H5 0.9400
C5 C4 1.419(3)
C4 C3 1.406(3)
C4 C12 1.407(3)
C3 H3 0.9400
C3 C2 1.341(3)
C2 H2 0.9400
C2 C1 1.400(3)
C1 C13 1.492(3)
C13 H13A 0.9700
C13 H13B 0.9700
C13 H13C 0.9700
C12 C11 1.438(3)
C20 H20 0.9400
C20 C24 1.394(3)
C20 C21 1.364(3)
C24 H24 0.9400
C24 C23 1.380(3)
C23 H23 0.9400
C23 C22 1.364(4)
C22 H22 0.9400
C22 C21 1.377(4)
C21 H21 0.9400
C17 H17 0.9400
C17 C16 1.395(3)
C17 C18 1.383(3)
C16 H16 0.9400
C16 C15 1.396(3)
C15 H15 0.9400
C15 C19 1.386(3)
C19 H19 0.9400
C19 C18 1.380(3)
C18 H18 0.9400
Mn2 N3 2.2507(14)
Mn2 N4 2.2549(14)
Mn2 C39 2.579(3)
Mn2 C43 2.504(2)
Mn2 C42 2.567(2)
Mn2 C46 2.3877(19)
Mn2 C45 2.410(2)
N3 C25 1.332(2)
N3 C36 1.366(2)
N4 C34 1.335(2)
N4 C35 1.367(2)
C38 H38A 0.9700
C38 H38B 0.9700
C38 H38C 0.9700
C38 C34 1.497(3)
C34 C33 1.401(3)
C33 H33 0.9400
C33 C32 1.351(3)
C32 H32 0.9400
C32 C31 1.398(3)
C31 C30 1.420(3)
C31 C35 1.414(2)
C30 H30 0.9400
C30 C29 1.335(3)
C29 H29 0.9400
C29 C28 1.429(3)
C28 C27 1.395(3)
C28 C36 1.405(2)
C27 H27 0.9400
C27 C26 1.352(3)
C26 H26 0.9400
C26 C25 1.407(3)
C25 C37 1.496(3)
C37 H37A 0.9700
C37 H37B 0.9700
C37 H37C 0.9700
C36 C35 1.436(2)
C39 H39 0.9400
C39 C43 1.425(4)
C39 C40 1.377(4)
C43 H43 0.9400
C43 C42 1.382(3)
C42 H42 0.9400
C42 C41 1.358(3)
C41 H41 0.9400
C41 C40 1.326(4)
C40 H40 0.9400
C46 H46 0.9400
C46 C45 1.395(3)
C46 C47 1.383(3)
C45 H45 0.9400
C45 C44 1.385(3)
C44 H44 0.9400
C44 C48 1.367(3)
C48 H48 0.9400
C48 C47 1.375(3)
C47 H47 0.9400
